data_4313854
loop_
_publ_author_name
'Franti\<sek Hartl'
'Taasje Mahabiersing'
'Pascal Le Floch'
'Francois Mathey'
'Louis Ricard'
'Patrick Rosa'
'Stanislav Z\'ali\<s'

_publ_contact_author_address
;
    Labo DCPH,
    Ecole Polytechnique
    Route de Saclay
    91128 Palaiseau
    France
;
_publ_contact_author_email louis.ricard@polytechnique.fr
_publ_contact_author_fax 01-69-33-39-90
_publ_contact_author_name 'Louis Ricard'
_publ_contact_author_phone 01-69-33-45-72
_publ_section_title
;
 Electronic Properties of 4,4',5,5'-Tetramethyl-2,2'-biphosphinine (tmbp)
 in the Redox Series fac-[Mn(Br)(CO)3(tmbp)], [Mn(CO)3(tmbp)]2, and
 [Mn(CO)3(tmbp)]-: Crystallographic, Spectroelectrochemical, and DFT
 Computational Study
;
_journal_name_full 'Inorganic Chemistry'
_journal_page_first 4442
_journal_page_last 4455
_journal_paper_doi 10.1021/ic0206894
_journal_volume 42
_journal_year 2003
_chemical_formula_sum 'C34 H32 Mn2 O6 P4'
_chemical_formula_weight 770.36
_chemical_name_systematic
;
  ?
;
_space_group_IT_number 15
_symmetry_cell_setting monoclinic
_symmetry_space_group_name_Hall '-C 2yc'
_symmetry_space_group_name_H-M 'C 1 2/c 1'
_atom_sites_solution_hydrogens geom
_atom_sites_solution_primary direct
_atom_sites_solution_secondary difmap
_audit_creation_method SHELXL-97
_cell_angle_alpha 90.0000(10)
_cell_angle_beta 118.7330(10)
_cell_angle_gamma 90.0000(10)
_cell_formula_units_Z 4
_cell_length_a 22.3415(9)
_cell_length_b 10.6463(3)
_cell_length_c 16.0877(7)
_cell_measurement_reflns_used 600
_cell_measurement_temperature 150.0(1)
_cell_measurement_theta_max 18.0
_cell_measurement_theta_min 3.0
_cell_volume 3355.4(2)
_computing_structure_refinement 'SHELXL-97 (Sheldrick, 1997)'
_computing_structure_solution 'SHELXS-97 (Sheldrick, 1990)'
_diffrn_ambient_temperature 1500(1)
_diffrn_measured_fraction_theta_full 0.981
_diffrn_measured_fraction_theta_max 0.981
_diffrn_measurement_device_type KappaCCD
_diffrn_measurement_method 'phi and omega scans'
_diffrn_radiation_monochromator graphite
_diffrn_radiation_source 'fine-focus sealed tube'
_diffrn_radiation_type MoK\a
_diffrn_radiation_wavelength 0.71070
_diffrn_reflns_av_R_equivalents 0.0364
_diffrn_reflns_av_sigmaI/netI 0.0434
_diffrn_reflns_limit_h_max 16
_diffrn_reflns_limit_h_min -31
_diffrn_reflns_limit_k_max 13
_diffrn_reflns_limit_k_min -14
_diffrn_reflns_limit_l_max 22
_diffrn_reflns_limit_l_min -22
_diffrn_reflns_number 10854
_diffrn_reflns_theta_full 30.01
_diffrn_reflns_theta_max 30.01
_diffrn_reflns_theta_min 2.18
_exptl_absorpt_coefficient_mu 0.988
_exptl_absorpt_correction_T_max 0.9252
_exptl_absorpt_correction_T_min 0.8269
_exptl_absorpt_correction_type 'multiple scans'
_exptl_crystal_colour red
_exptl_crystal_density_diffrn 1.525
_exptl_crystal_density_method 'not measured'
_exptl_crystal_description plate
_exptl_crystal_F_000 1576
_exptl_crystal_size_max 0.20
_exptl_crystal_size_mid 0.16
_exptl_crystal_size_min 0.07
_refine_diff_density_max 0.510
_refine_diff_density_min -0.533
_refine_diff_density_rms 0.169
_refine_ls_extinction_method none
_refine_ls_goodness_of_fit_ref 1.145
_refine_ls_hydrogen_treatment mixed
_refine_ls_matrix_type full
_refine_ls_number_parameters 212
_refine_ls_number_reflns 4815
_refine_ls_number_restraints 0
_refine_ls_restrained_S_all 1.145
_refine_ls_R_factor_all 0.0343
_refine_ls_R_factor_gt 0.0265
_refine_ls_shift/su_max 0.000
_refine_ls_shift/su_mean 0.000
_refine_ls_structure_factor_coef Fsqd
_refine_ls_weighting_details 'calc w=1/[\s^2^(Fo^2^)+(0.0431P)^2^+1.2609P] where P=(Fo^2^+2Fc^2^)/3'
_refine_ls_weighting_scheme calc
_refine_ls_wR_factor_gt 0.0779
_refine_ls_wR_factor_ref 0.0924
_reflns_number_gt 4221
_reflns_number_total 4815
_reflns_threshold_expression >2sigma(I)
_cod_data_source_file ic0206894_2.cif
_cod_data_source_block mnmn;compound3
_cod_depositor_comments
;
The following automatic conversions were performed:

'_symmetry_cell_setting' value 'Monoclinic' changed to 'monoclinic'
according to the built-in table from CIF Core dictionary named
'cif_core.dic' version 2.4.1 from 2010-06-29.

Automatic conversion script
Id: cif_fix_values 1646 2011-03-28 12:23:43Z adriana 

;
_cod_original_sg_symbol_H-M 'C 1 2/c 1 '
_cod_database_code 4313854

loop_
_symmetry_equiv_pos_as_xyz
'x, y, z'
'-x, y, -z+1/2'
'x+1/2, y+1/2, z'
'-x+1/2, y+1/2, -z+1/2'
'-x, -y, -z'
'x, -y, z-1/2'
'-x+1/2, -y+1/2, -z'
'x+1/2, -y+1/2, z-1/2'

loop_
_atom_site_label
_atom_site_type_symbol
_atom_site_fract_x
_atom_site_fract_y
_atom_site_fract_z
_atom_site_U_iso_or_equiv
_atom_site_adp_type
_atom_site_occupancy
_atom_site_symmetry_multiplicity
_atom_site_calc_flag
_atom_site_refinement_flags
_atom_site_disorder_assembly
_atom_site_disorder_group
Mn1 Mn 0.041122(11) 0.145436(19) 0.196606(15) 0.01518(8) Uani 1 1 d . . .
P1 P -0.039571(18) 0.25683(3) 0.07768(3) 0.01647(10) Uani 1 1 d . . .
P2 P 0.076137(18) 0.34065(3) 0.24407(3) 0.01515(9) Uani 1 1 d . . .
O3 O 0.15031(6) 0.05081(10) 0.38023(8) 0.0278(3) Uani 1 1 d . . .
O1 O -0.02743(6) -0.09712(10) 0.11436(9) 0.0328(3) Uani 1 1 d . . .
O2 O 0.13139(7) 0.10434(13) 0.11328(10) 0.0376(3) Uani 1 1 d . . .
C15 C -0.00217(7) -0.00332(14) 0.14807(11) 0.0218(3) Uani 1 1 d . . .
C10 C 0.14394(7) 0.41204(13) 0.33666(10) 0.0187(3) Uani 1 1 d . . .
H10 H 0.1760 0.3606 0.3864 0.022 Uiso 1 1 calc R . .
C16 C 0.09548(8) 0.12247(14) 0.14454(11) 0.0228(3) Uani 1 1 d . . .
C1 C -0.11487(7) 0.23055(14) -0.02380(10) 0.0207(3) Uani 1 1 d . . .
H1 H -0.1294 0.1461 -0.0410 0.025 Uiso 1 1 calc R . .
C2 C -0.15610(8) 0.32640(15) -0.08266(11) 0.0207(3) Uani 1 1 d . . .
C3 C -0.13853(7) 0.45445(14) -0.06528(10) 0.0194(3) Uani 1 1 d . . .
C4 C -0.07853(7) 0.49595(13) 0.01242(10) 0.0191(3) Uani 1 1 d . . .
H4 H -0.0704 0.5839 0.0184 0.023 Uiso 1 1 calc R . .
C5 C -0.02939(7) 0.41911(13) 0.08227(10) 0.0165(3) Uani 1 1 d . . .
C6 C 0.03132(7) 0.46192(13) 0.16709(10) 0.0164(3) Uani 1 1 d . . .
C7 C 0.05314(7) 0.58624(13) 0.19041(11) 0.0192(3) Uani 1 1 d . . .
H7 H 0.0264 0.6494 0.1465 0.023 Uiso 1 1 calc R . .
C8 C 0.11062(8) 0.62553(13) 0.27232(12) 0.0209(3) Uani 1 1 d . . .
C9 C 0.15486(7) 0.54085(13) 0.34327(10) 0.0196(3) Uani 1 1 d . . .
C11 C -0.22248(8) 0.28965(17) -0.16793(12) 0.0291(4) Uani 1 1 d . . .
H11A H -0.2608 0.3210 -0.1603 0.044 Uiso 1 1 calc R . .
H11B H -0.2252 0.1979 -0.1737 0.044 Uiso 1 1 calc R . .
H11C H -0.2246 0.3262 -0.2252 0.044 Uiso 1 1 calc R . .
C12 C -0.18624(8) 0.55157(16) -0.13311(12) 0.0270(3) Uani 1 1 d . . .
H12A H -0.1680 0.6358 -0.1102 0.040 Uiso 1 1 calc R . .
H12B H -0.2313 0.5434 -0.1372 0.040 Uiso 1 1 calc R . .
H12C H -0.1904 0.5386 -0.1960 0.040 Uiso 1 1 calc R . .
C13 C 0.12500(9) 0.76442(14) 0.28656(14) 0.0314(4) Uani 1 1 d . . .
H13A H 0.0985 0.8082 0.2261 0.047 Uiso 1 1 calc R . .
H13B H 0.1738 0.7793 0.3099 0.047 Uiso 1 1 calc R . .
H13C H 0.1120 0.7960 0.3329 0.047 Uiso 1 1 calc R . .
C14 C 0.21641(9) 0.59141(16) 0.43005(12) 0.0303(4) Uani 1 1 d . . .
H14A H 0.2396 0.5225 0.4744 0.045 Uiso 1 1 calc R . .
H14B H 0.2017 0.6544 0.4609 0.045 Uiso 1 1 calc R . .
H14C H 0.2479 0.6301 0.4112 0.045 Uiso 1 1 calc R . .
C17 C 0.10582(7) 0.08543(12) 0.30998(11) 0.0195(3) Uani 1 1 d . . .

loop_
_atom_site_aniso_label
_atom_site_aniso_U_11
_atom_site_aniso_U_22
_atom_site_aniso_U_33
_atom_site_aniso_U_23
_atom_site_aniso_U_13
_atom_site_aniso_U_12
Mn1 0.01464(12) 0.01111(12) 0.01667(13) 0.00024(7) 0.00502(9) 0.00075(7)
P1 0.01537(18) 0.01393(18) 0.01686(19) 0.00080(12) 0.00514(15) -0.00005(12)
P2 0.01549(18) 0.01251(17) 0.01572(19) 0.00017(12) 0.00613(15) 0.00032(12)
O3 0.0223(6) 0.0254(6) 0.0255(6) 0.0034(4) 0.0033(5) 0.0043(4)
O1 0.0293(6) 0.0199(6) 0.0403(7) -0.0086(5) 0.0095(6) -0.0057(5)
O2 0.0336(7) 0.0456(8) 0.0407(8) -0.0106(6) 0.0236(6) -0.0011(6)
C15 0.0185(7) 0.0193(7) 0.0231(8) 0.0021(6) 0.0065(6) 0.0035(5)
C10 0.0179(7) 0.0189(7) 0.0173(7) -0.0007(5) 0.0068(6) -0.0009(5)
C16 0.0211(7) 0.0208(7) 0.0224(8) -0.0029(6) 0.0073(6) -0.0003(6)
C1 0.0180(7) 0.0214(7) 0.0197(7) -0.0013(5) 0.0067(6) -0.0029(5)
C2 0.0161(7) 0.0281(7) 0.0172(7) 0.0027(6) 0.0075(6) 0.0000(6)
C3 0.0163(6) 0.0246(7) 0.0179(7) 0.0067(5) 0.0087(6) 0.0031(5)
C4 0.0195(7) 0.0171(7) 0.0223(7) 0.0052(5) 0.0113(6) 0.0020(5)
C5 0.0165(6) 0.0159(7) 0.0188(7) 0.0014(5) 0.0097(6) 0.0000(5)
C6 0.0159(6) 0.0145(6) 0.0195(7) 0.0014(5) 0.0090(5) 0.0011(5)
C7 0.0187(7) 0.0136(7) 0.0243(7) 0.0009(5) 0.0096(6) 0.0008(5)
C8 0.0218(7) 0.0151(6) 0.0277(8) -0.0035(6) 0.0133(6) -0.0009(5)
C9 0.0193(7) 0.0204(7) 0.0187(7) -0.0045(5) 0.0089(6) -0.0036(5)
C11 0.0187(7) 0.0378(9) 0.0220(8) 0.0015(7) 0.0028(6) -0.0031(6)
C12 0.0226(7) 0.0322(8) 0.0236(8) 0.0109(6) 0.0091(6) 0.0071(6)
C13 0.0297(8) 0.0145(7) 0.0448(10) -0.0066(7) 0.0137(8) -0.0026(6)
C14 0.0304(9) 0.0278(9) 0.0242(8) -0.0061(6) 0.0064(7) -0.0092(7)
C17 0.0194(7) 0.0119(6) 0.0251(7) -0.0017(5) 0.0090(6) -0.0010(5)

loop_
_atom_type_symbol
_atom_type_description
_atom_type_scat_dispersion_real
_atom_type_scat_dispersion_imag
_atom_type_scat_source
C C 0.0033 0.0016 'International Tables Vol C Tables 4.2.6.8 and 6.1.1.4'
H H 0.0000 0.0000 'International Tables Vol C Tables 4.2.6.8 and 6.1.1.4'
O O 0.0106 0.0060 'International Tables Vol C Tables 4.2.6.8 and 6.1.1.4'
Mn Mn 0.3368 0.7283 'International Tables Vol C Tables 4.2.6.8 and 6.1.1.4'
P P 0.1023 0.0942 'International Tables Vol C Tables 4.2.6.8 and 6.1.1.4'

loop_
_geom_angle_atom_site_label_1
_geom_angle_atom_site_label_2
_geom_angle_atom_site_label_3
_geom_angle
_geom_angle_site_symmetry_1
_geom_angle_site_symmetry_3
_geom_angle_publ_flag
C16 Mn1 C17 91.75(7) . . ?
C16 Mn1 C15 91.18(7) . . ?
C17 Mn1 C15 97.29(6) . . ?
C16 Mn1 P2 94.73(5) . . ?
C17 Mn1 P2 90.30(4) . . ?
C15 Mn1 P2 170.25(5) . . ?
C16 Mn1 P1 96.96(5) . . ?
C17 Mn1 P1 166.45(5) . . ?
C15 Mn1 P1 92.91(5) . . ?
P2 Mn1 P1 78.690(15) . . ?
C16 Mn1 Mn1 170.67(5) . 2 ?
C17 Mn1 Mn1 80.72(5) . 2 ?
C15 Mn1 Mn1 84.39(5) . 2 ?
P2 Mn1 Mn1 90.819(12) . 2 ?
P1 Mn1 Mn1 91.469(14) . 2 ?
C1 P1 C5 104.55(7) . . ?
C1 P1 Mn1 138.36(5) . . ?
C5 P1 Mn1 117.08(5) . . ?
C10 P2 C6 104.87(7) . . ?
C10 P2 Mn1 137.16(5) . . ?
C6 P2 Mn1 117.62(5) . . ?
O1 C15 Mn1 175.90(15) . . ?
C9 C10 P2 123.75(11) . . ?
C9 C10 H10 118.1 . . ?
P2 C10 H10 118.1 . . ?
O2 C16 Mn1 177.63(15) . . ?
C2 C1 P1 123.56(12) . . ?
C2 C1 H1 118.2 . . ?
P1 C1 H1 118.2 . . ?
C1 C2 C3 122.87(14) . . ?
C1 C2 C11 117.83(14) . . ?
C3 C2 C11 119.30(14) . . ?
C4 C3 C2 122.73(13) . . ?
C4 C3 C12 118.14(14) . . ?
C2 C3 C12 119.13(14) . . ?
C3 C4 C5 125.50(13) . . ?
C3 C4 H4 117.3 . . ?
C5 C4 H4 117.3 . . ?
C4 C5 C6 125.94(13) . . ?
C4 C5 P1 120.76(11) . . ?
C6 C5 P1 113.18(10) . . ?
C7 C6 C5 126.45(13) . . ?
C7 C6 P2 120.38(11) . . ?
C5 C6 P2 113.14(10) . . ?
C8 C7 C6 125.67(13) . . ?
C8 C7 H7 117.2 . . ?
C6 C7 H7 117.2 . . ?
C7 C8 C9 122.74(13) . . ?
C7 C8 C13 118.13(14) . . ?
C9 C8 C13 119.11(14) . . ?
C10 C9 C8 122.55(13) . . ?
C10 C9 C14 118.10(13) . . ?
C8 C9 C14 119.35(13) . . ?
C2 C11 H11A 109.5 . . ?
C2 C11 H11B 109.5 . . ?
H11A C11 H11B 109.5 . . ?
C2 C11 H11C 109.5 . . ?
H11A C11 H11C 109.5 . . ?
H11B C11 H11C 109.5 . . ?
C3 C12 H12A 109.5 . . ?
C3 C12 H12B 109.5 . . ?
H12A C12 H12B 109.5 . . ?
C3 C12 H12C 109.5 . . ?
H12A C12 H12C 109.5 . . ?
H12B C12 H12C 109.5 . . ?
C8 C13 H13A 109.5 . . ?
C8 C13 H13B 109.5 . . ?
H13A C13 H13B 109.5 . . ?
C8 C13 H13C 109.5 . . ?
H13A C13 H13C 109.5 . . ?
H13B C13 H13C 109.5 . . ?
C9 C14 H14A 109.5 . . ?
C9 C14 H14B 109.5 . . ?
H14A C14 H14B 109.5 . . ?
C9 C14 H14C 109.5 . . ?
H14A C14 H14C 109.5 . . ?
H14B C14 H14C 109.5 . . ?
O3 C17 Mn1 175.01(14) . . ?

loop_
_geom_bond_atom_site_label_1
_geom_bond_atom_site_label_2
_geom_bond_distance
_geom_bond_site_symmetry_2
_geom_bond_publ_flag
Mn1 C16 1.7929(17) . ?
Mn1 C17 1.8136(15) . ?
Mn1 C15 1.8241(15) . ?
Mn1 P2 2.2226(4) . ?
Mn1 P1 2.2362(4) . ?
Mn1 Mn1 3.0599(5) 2 ?
P1 C1 1.7126(15) . ?
P1 C5 1.7395(14) . ?
P2 C10 1.7093(14) . ?
P2 C6 1.7352(14) . ?
O3 C17 1.1494(18) . ?
O1 C15 1.1470(18) . ?
O2 C16 1.150(2) . ?
C10 C9 1.388(2) . ?
C10 H10 0.9500 . ?
C1 C2 1.396(2) . ?
C1 H1 0.9500 . ?
C2 C3 1.409(2) . ?
C2 C11 1.509(2) . ?
C3 C4 1.394(2) . ?
C3 C12 1.509(2) . ?
C4 C5 1.3969(19) . ?
C4 H4 0.9500 . ?
C5 C6 1.459(2) . ?
C6 C7 1.3980(19) . ?
C7 C8 1.390(2) . ?
C7 H7 0.9500 . ?
C8 C9 1.417(2) . ?
C8 C13 1.507(2) . ?
C9 C14 1.511(2) . ?
C11 H11A 0.9800 . ?
C11 H11B 0.9800 . ?
C11 H11C 0.9800 . ?
C12 H12A 0.9800 . ?
C12 H12B 0.9800 . ?
C12 H12C 0.9800 . ?
C13 H13A 0.9800 . ?
C13 H13B 0.9800 . ?
C13 H13C 0.9800 . ?
C14 H14A 0.9800 . ?
C14 H14B 0.9800 . ?
C14 H14C 0.9800 . ?
